data_1505042
loop_
_publ_author_name
'Schmid, Wolfgang F.'
'John, Roland O.'
'M\"uhlgassner, Gerhard'
'Heffeter, Petra'
'Jakupec, Michael A.'
'Galanski, Markus'
'Berger, Walter'
'Arion, Vladimir B.'
'Keppler, Bernhard K.'

_publ_section_title
;
 Metal-based paullones as putative CDK inhibitors for antitumor
 chemotherapy.
;
_journal_issue 25
_journal_name_full 'Journal of medicinal chemistry'
_journal_page_first 6343
_journal_page_last 6355
_journal_paper_doi 10.1021/jm701042w
_journal_volume 50
_journal_year 2007
_chemical_formula_sum 'C35.9 H42.95 Cl2 N5 O4.08 Os'
_chemical_formula_weight 870.80
_chemical_name_systematic
; 
(hapto^6^-p-Cymene){9-nitro-6-[(alpha-picolyl-kappaN)imino-kappaN]-7,12-
dihydroindolo[3,2-d][1]benzazepine}chloroosmium(II) chloride
ethanol water solvate
;
_space_group_IT_number 2
_symmetry_cell_setting triclinic
_symmetry_space_group_name_Hall '-P 1'
_symmetry_space_group_name_H-M 'P -1'
_atom_sites_solution_hydrogens geom
_atom_sites_solution_primary direct
_atom_sites_solution_secondary difmap
_audit_creation_method SHELXL-97
_cell_angle_alpha 95.491(2)
_cell_angle_beta 107.998(2)
_cell_angle_gamma 118.072(2)
_cell_formula_units_Z 2
_cell_length_a 12.2836(4)
_cell_length_b 12.6756(4)
_cell_length_c 14.2592(6)
_cell_measurement_temperature 100(2)
_cell_volume 1784.59(12)
_computing_structure_refinement 'SHELXL-97 (Sheldrick, 1997)'
_computing_structure_solution 'SHELXS-97 (Sheldrick, 1990)'
_diffrn_ambient_temperature 100(2)
_diffrn_measured_fraction_theta_full 0.998
_diffrn_measured_fraction_theta_max 0.998
_diffrn_radiation_monochromator graphite
_diffrn_radiation_source 'fine-focus sealed tube'
_diffrn_radiation_type MoK\a
_diffrn_radiation_wavelength 0.71073
_diffrn_reflns_av_R_equivalents 0.0835
_diffrn_reflns_av_sigmaI/netI 0.0428
_diffrn_reflns_limit_h_max 15
_diffrn_reflns_limit_h_min -15
_diffrn_reflns_limit_k_max 15
_diffrn_reflns_limit_k_min -15
_diffrn_reflns_limit_l_max 17
_diffrn_reflns_limit_l_min -17
_diffrn_reflns_number 77851
_diffrn_reflns_theta_full 26.00
_diffrn_reflns_theta_max 26.00
_diffrn_reflns_theta_min 2.30
_exptl_absorpt_coefficient_mu 3.768
_exptl_absorpt_correction_T_max 0.8055
_exptl_absorpt_correction_T_min 0.7044
_exptl_absorpt_correction_type multi-scan
_exptl_absorpt_process_details SADABS
_exptl_crystal_colour orange-yellow
_exptl_crystal_density_diffrn 1.621
_exptl_crystal_density_method 'not measured'
_exptl_crystal_description block
_exptl_crystal_F_000 872
_exptl_crystal_size_max 0.10
_exptl_crystal_size_mid 0.10
_exptl_crystal_size_min 0.06
_refine_diff_density_max 1.039
_refine_diff_density_min -0.759
_refine_diff_density_rms 0.119
_refine_ls_extinction_method none
_refine_ls_goodness_of_fit_ref 1.039
_refine_ls_hydrogen_treatment constr
_refine_ls_matrix_type full
_refine_ls_number_parameters 429
_refine_ls_number_reflns 7016
_refine_ls_number_restraints 6
_refine_ls_restrained_S_all 1.044
_refine_ls_R_factor_all 0.0373
_refine_ls_R_factor_gt 0.0279
_refine_ls_shift/su_max 0.001
_refine_ls_shift/su_mean 0.000
_refine_ls_structure_factor_coef Fsqd
_refine_ls_weighting_details 'calc w=1/[\s^2^(Fo^2^)+(0.0357P)^2^+0.1668P] where P=(Fo^2^+2Fc^2^)/3'
_refine_ls_weighting_scheme calc
_refine_ls_wR_factor_gt 0.0626
_refine_ls_wR_factor_ref 0.0655
_reflns_number_gt 6137
_reflns_number_total 7016
_reflns_threshold_expression >2sigma(I)
_cod_data_source_file jm701042w-file006.cif
_cod_data_source_block wosc434(E-3b)
_cod_original_cell_volume 1784.59(11)
_cod_original_sg_symbol_H-M P-1
_cod_original_formula_sum 'C35.90 H42.95 Cl2 N5 O4.08 Os'
_cod_database_code 1505042

loop_
_symmetry_equiv_pos_as_xyz
'x, y, z'
'-x, -y, -z'

loop_
_atom_site_label
_atom_site_type_symbol
_atom_site_fract_x
_atom_site_fract_y
_atom_site_fract_z
_atom_site_U_iso_or_equiv
_atom_site_adp_type
_atom_site_occupancy
_atom_site_symmetry_multiplicity
_atom_site_calc_flag
_atom_site_refinement_flags
_atom_site_disorder_assembly
_atom_site_disorder_group
Os1 Os 0.710767(14) 0.562901(13) 0.319624(11) 0.01410(6) Uani 1 1 d . . .
Cl1 Cl 0.65457(10) 0.46260(9) 0.44701(7) 0.0217(2) Uani 1 1 d . . .
O1 O 0.9630(3) 0.3260(3) -0.0706(2) 0.0346(7) Uani 1 1 d . . .
O2 O 0.8580(3) 0.2620(3) -0.2361(2) 0.0344(7) Uani 1 1 d . . .
N1 N 0.3835(3) 0.0924(3) -0.0949(2) 0.0190(7) Uani 1 1 d . . .
H1 H 0.2986 0.0572 -0.1373 0.023 Uiso 1 1 calc R . .
N2 N 0.5161(3) 0.2643(3) 0.2229(2) 0.0203(7) Uani 1 1 d . . .
H2 H 0.5175 0.3181 0.2678 0.024 Uiso 1 1 calc R . .
N3 N 0.7346(3) 0.4174(3) 0.2672(2) 0.0161(7) Uani 1 1 d . . .
N4 N 0.9097(3) 0.6237(3) 0.4144(2) 0.0179(7) Uani 1 1 d . . .
N5 N 0.8590(4) 0.2742(3) -0.1494(3) 0.0265(8) Uani 1 1 d . . .
C1 C 0.7303(4) 0.2242(4) -0.1388(3) 0.0220(9) Uani 1 1 d . . .
C2 C 0.6118(4) 0.1718(4) -0.2289(3) 0.0235(9) Uani 1 1 d . . .
H2A H 0.6162 0.1685 -0.2944 0.028 Uiso 1 1 calc R . .
C3 C 0.4897(4) 0.1257(4) -0.2215(3) 0.0225(9) Uani 1 1 d . . .
H3 H 0.4084 0.0910 -0.2811 0.027 Uiso 1 1 calc R . .
C4 C 0.4893(4) 0.1315(3) -0.1229(3) 0.0182(8) Uani 1 1 d . . .
C5 C 0.4309(4) 0.1169(3) 0.0109(3) 0.0164(8) Uani 1 1 d . . .
C6 C 0.3429(4) 0.0879(3) 0.0652(3) 0.0167(8) Uani 1 1 d . . .
C7 C 0.2064(4) -0.0083(3) 0.0155(3) 0.0203(8) Uani 1 1 d . . .
H7 H 0.1744 -0.0572 -0.0527 0.024 Uiso 1 1 calc R . .
C8 C 0.1179(4) -0.0341(4) 0.0620(3) 0.0256(9) Uani 1 1 d . . .
H8 H 0.0259 -0.0989 0.0259 0.031 Uiso 1 1 calc R . .
C9 C 0.1636(4) 0.0355(4) 0.1625(3) 0.0274(10) Uani 1 1 d . . .
H9 H 0.1032 0.0180 0.1955 0.033 Uiso 1 1 calc R . .
C10 C 0.2964(4) 0.1295(4) 0.2133(3) 0.0258(9) Uani 1 1 d . . .
H10 H 0.3272 0.1770 0.2817 0.031 Uiso 1 1 calc R . .
C11 C 0.3878(4) 0.1568(3) 0.1664(3) 0.0181(8) Uani 1 1 d . . .
C12 C 0.6397(4) 0.3011(3) 0.2210(3) 0.0162(8) Uani 1 1 d . . .
C13 C 0.8756(3) 0.4633(3) 0.2835(3) 0.0160(8) Uani 1 1 d . . .
H13A H 0.8934 0.4948 0.2257 0.019 Uiso 1 1 calc R . .
H13B H 0.8927 0.3946 0.2867 0.019 Uiso 1 1 calc R . .
C14 C 0.9661(4) 0.5662(3) 0.3825(3) 0.0163(8) Uani 1 1 d . . .
C15 C 1.0973(4) 0.6011(4) 0.4371(3) 0.0194(8) Uani 1 1 d . . .
H15 H 1.1350 0.5594 0.4132 0.023 Uiso 1 1 calc R . .
C16 C 1.1737(4) 0.6978(4) 0.5275(3) 0.0211(9) Uani 1 1 d . . .
H16 H 1.2650 0.7240 0.5660 0.025 Uiso 1 1 calc R . .
C17 C 1.1163(4) 0.7558(4) 0.5612(3) 0.0228(9) Uani 1 1 d . . .
H17 H 1.1673 0.8222 0.6233 0.027 Uiso 1 1 calc R . .
C18 C 0.9831(4) 0.7160(3) 0.5034(3) 0.0212(9) Uani 1 1 d . . .
H18 H 0.9428 0.7548 0.5271 0.025 Uiso 1 1 calc R . .
C19 C 0.6518(4) 0.2049(3) 0.1631(3) 0.0174(8) Uani 1 1 d . . .
H19A H 0.7473 0.2386 0.1747 0.021 Uiso 1 1 calc R . .
H19B H 0.6203 0.1299 0.1879 0.021 Uiso 1 1 calc R . .
C20 C 0.5686(4) 0.1705(3) 0.0512(3) 0.0162(8) Uani 1 1 d . . .
C21 C 0.6080(4) 0.1822(3) -0.0325(3) 0.0176(8) Uani 1 1 d . . .
C22 C 0.7330(4) 0.2304(4) -0.0409(3) 0.0211(9) Uani 1 1 d . . .
H22 H 0.8151 0.2655 0.0179 0.025 Uiso 1 1 calc R . .
C23 C 0.5791(4) 0.6377(4) 0.3235(3) 0.0216(9) Uani 1 1 d . . .
C24 C 0.7113(4) 0.7382(4) 0.3434(3) 0.0217(9) Uani 1 1 d . . .
H24 H 0.7576 0.8082 0.4023 0.026 Uiso 1 1 calc R . .
C25 C 0.7738(4) 0.7337(3) 0.2755(3) 0.0179(8) Uani 1 1 d . . .
H25 H 0.8634 0.7998 0.2918 0.021 Uiso 1 1 calc R . .
C26 C 0.7076(4) 0.6344(4) 0.1844(3) 0.0173(8) Uani 1 1 d . . .
C27 C 0.5768(4) 0.5339(3) 0.1666(3) 0.0166(8) Uani 1 1 d . . .
H27 H 0.5311 0.4638 0.1080 0.020 Uiso 1 1 calc R . .
C28 C 0.5124(4) 0.5351(4) 0.2335(3) 0.0217(9) Uani 1 1 d . . .
H28 H 0.4243 0.4671 0.2183 0.026 Uiso 1 1 calc R . .
C29 C 0.5148(4) 0.6353(4) 0.3974(3) 0.0289(10) Uani 1 1 d . . .
H29A H 0.5843 0.6930 0.4649 0.043 Uiso 1 1 calc R . .
H29B H 0.4683 0.5506 0.4036 0.043 Uiso 1 1 calc R . .
H29C H 0.4497 0.6607 0.3721 0.043 Uiso 1 1 calc R . .
C30 C 0.7768(4) 0.6375(3) 0.1126(3) 0.0189(8) Uani 1 1 d . . .
H30 H 0.8739 0.6715 0.1557 0.023 Uiso 1 1 calc R . .
C31 C 0.7194(4) 0.5094(4) 0.0410(3) 0.0201(8) Uani 1 1 d . . .
H31A H 0.7690 0.5182 -0.0029 0.030 Uiso 1 1 calc R . .
H31B H 0.6239 0.4738 -0.0021 0.030 Uiso 1 1 calc R . .
H31C H 0.7284 0.4541 0.0822 0.030 Uiso 1 1 calc R . .
C32 C 0.7697(4) 0.7277(4) 0.0506(3) 0.0230(9) Uani 1 1 d . . .
H32A H 0.8150 0.7311 0.0041 0.034 Uiso 1 1 calc R . .
H32B H 0.8144 0.8111 0.0977 0.034 Uiso 1 1 calc R . .
H32C H 0.6751 0.6986 0.0101 0.034 Uiso 1 1 calc R . .
Cl2 Cl 1.09133(10) 0.96313(9) 0.72594(8) 0.0298(2) Uani 1 1 d . . .
O3 O 1.0184(3) 0.7154(3) 0.7842(3) 0.0311(7) Uani 1 1 d . . .
H300 H 1.0324 0.7776 0.7620 0.047 Uiso 1 1 calc R . .
C33 C 0.8877(5) 0.6552(4) 0.7836(4) 0.0427(13) Uani 1 1 d . . .
H33A H 0.8209 0.6385 0.7147 0.051 Uiso 1 1 calc R . .
H33B H 0.8832 0.7100 0.8347 0.051 Uiso 1 1 calc R . .
C34 C 0.8555(3) 0.5359(3) 0.8090(2) 0.0320(10) Uani 1 1 d . . .
H34A H 0.7645 0.4940 0.8078 0.048 Uiso 1 1 calc R . .
H34B H 0.9208 0.5530 0.8777 0.048 Uiso 1 1 calc R . .
H34C H 0.8600 0.4820 0.7582 0.048 Uiso 1 1 calc R . .
O4 O 0.8024(3) 0.8971(3) 0.5870(2) 0.0451(12) Uiso 0.75 1 d PRD A 1
C35 C 0.8088(3) 1.0160(3) 0.5862(2) 0.0503(19) Uiso 0.75 1 d PRD A 1
H35A H 0.8566 1.0716 0.6575 0.060 Uiso 0.75 1 calc PR B 1
H35B H 0.8602 1.0578 0.5458 0.060 Uiso 0.75 1 calc PR C 1
C36 C 0.6726(7) 0.9942(9) 0.5411(6) 0.047(2) Uiso 0.75 1 d PD A 1
H36A H 0.6246 0.9374 0.4711 0.070 Uiso 0.75 1 calc PR A 1
H36B H 0.6787 1.0738 0.5387 0.070 Uiso 0.75 1 calc PR A 1
H36C H 0.6235 0.9569 0.5833 0.070 Uiso 0.75 1 calc PR A 1
C35X C 0.725(3) 0.975(4) 0.491(2) 0.091(6) Uiso 0.20 1 d PD D 2
H35C H 0.6689 0.9047 0.4270 0.109 Uiso 0.20 1 calc PR D 2
H35D H 0.7618 1.0543 0.4717 0.109 Uiso 0.20 1 calc PR D 2
C36X C 0.640(4) 0.973(5) 0.553(3) 0.091(6) Uiso 0.20 1 d PD D 2
H36D H 0.5990 1.0214 0.5309 0.136 Uiso 0.20 1 d PR D 2
H36E H 0.6989 1.0097 0.6266 0.136 Uiso 0.20 1 d PR D 2
H36F H 0.5695 0.8866 0.5406 0.136 Uiso 0.20 1 d PR D 2
O4X O 0.835(2) 0.965(2) 0.5577(19) 0.091(6) Uiso 0.20 1 d PD D 2
O5 O 0.9778(17) 0.9996(18) 0.5208(15) 0.079(6) Uiso 0.25 1 d PD . .

loop_
_atom_site_aniso_label
_atom_site_aniso_U_11
_atom_site_aniso_U_22
_atom_site_aniso_U_33
_atom_site_aniso_U_23
_atom_site_aniso_U_13
_atom_site_aniso_U_12
Os1 0.01266(8) 0.01535(8) 0.01618(9) 0.00376(6) 0.00615(6) 0.00870(7)
Cl1 0.0238(5) 0.0278(5) 0.0215(5) 0.0102(4) 0.0137(4) 0.0161(5)
O1 0.0183(16) 0.047(2) 0.0314(18) 0.0032(15) 0.0124(15) 0.0123(15)
O2 0.0338(18) 0.0433(19) 0.0343(19) 0.0132(15) 0.0227(16) 0.0204(16)
N1 0.0123(16) 0.0184(17) 0.0212(18) 0.0016(14) 0.0035(14) 0.0073(14)
N2 0.0162(17) 0.0180(17) 0.0243(19) 0.0019(14) 0.0083(15) 0.0079(15)
N3 0.0167(17) 0.0186(17) 0.0157(17) 0.0056(14) 0.0076(14) 0.0104(15)
N4 0.0194(17) 0.0169(16) 0.0213(18) 0.0084(14) 0.0120(15) 0.0095(15)
N5 0.026(2) 0.0241(19) 0.036(2) 0.0074(17) 0.0164(19) 0.0151(17)
C1 0.019(2) 0.019(2) 0.033(2) 0.0073(18) 0.0140(19) 0.0110(18)
C2 0.030(2) 0.025(2) 0.024(2) 0.0095(18) 0.016(2) 0.018(2)
C3 0.017(2) 0.023(2) 0.024(2) 0.0042(18) 0.0051(18) 0.0100(18)
C4 0.016(2) 0.0164(19) 0.024(2) 0.0032(16) 0.0073(17) 0.0107(17)
C5 0.018(2) 0.0129(18) 0.019(2) 0.0025(16) 0.0065(17) 0.0099(17)
C6 0.018(2) 0.0126(18) 0.024(2) 0.0083(16) 0.0097(17) 0.0101(17)
C7 0.018(2) 0.018(2) 0.025(2) 0.0050(17) 0.0050(18) 0.0118(18)
C8 0.014(2) 0.022(2) 0.035(3) 0.0085(19) 0.0095(19) 0.0060(18)
C9 0.018(2) 0.028(2) 0.038(3) 0.013(2) 0.017(2) 0.009(2)
C10 0.025(2) 0.025(2) 0.030(2) 0.0081(19) 0.015(2) 0.013(2)
C11 0.016(2) 0.0151(19) 0.026(2) 0.0087(17) 0.0089(17) 0.0092(17)
C12 0.018(2) 0.019(2) 0.016(2) 0.0075(16) 0.0087(17) 0.0118(18)
C13 0.0136(19) 0.0195(19) 0.018(2) 0.0046(16) 0.0080(16) 0.0102(17)
C14 0.019(2) 0.0175(19) 0.019(2) 0.0105(16) 0.0104(17) 0.0116(17)
C15 0.017(2) 0.023(2) 0.022(2) 0.0107(17) 0.0100(17) 0.0117(18)
C16 0.015(2) 0.024(2) 0.021(2) 0.0102(18) 0.0041(17) 0.0090(18)
C17 0.024(2) 0.023(2) 0.019(2) 0.0058(17) 0.0066(18) 0.0115(19)
C18 0.023(2) 0.018(2) 0.019(2) 0.0016(17) 0.0069(18) 0.0094(18)
C19 0.0133(19) 0.0146(19) 0.025(2) 0.0032(16) 0.0060(17) 0.0093(17)
C20 0.018(2) 0.0105(18) 0.022(2) 0.0046(16) 0.0086(17) 0.0083(17)
C21 0.019(2) 0.0120(18) 0.023(2) 0.0020(16) 0.0075(17) 0.0102(17)
C22 0.022(2) 0.020(2) 0.031(2) 0.0087(18) 0.0114(19) 0.0170(19)
C23 0.021(2) 0.027(2) 0.029(2) 0.0109(18) 0.0122(19) 0.0201(19)
C24 0.025(2) 0.020(2) 0.025(2) 0.0057(17) 0.0111(19) 0.0144(19)
C25 0.0148(19) 0.0164(19) 0.025(2) 0.0081(17) 0.0075(17) 0.0099(17)
C26 0.017(2) 0.022(2) 0.019(2) 0.0097(17) 0.0069(17) 0.0134(18)
C27 0.0149(19) 0.0164(19) 0.019(2) 0.0058(16) 0.0036(16) 0.0101(17)
C28 0.014(2) 0.025(2) 0.027(2) 0.0086(18) 0.0062(18) 0.0119(18)
C29 0.031(2) 0.038(3) 0.033(3) 0.013(2) 0.021(2) 0.024(2)
C30 0.0130(19) 0.018(2) 0.023(2) 0.0046(17) 0.0062(17) 0.0068(17)
C31 0.021(2) 0.027(2) 0.018(2) 0.0087(17) 0.0096(18) 0.0150(19)
C32 0.026(2) 0.020(2) 0.023(2) 0.0064(17) 0.0115(19) 0.0106(19)
Cl2 0.0237(5) 0.0207(5) 0.0348(6) 0.0001(4) 0.0032(5) 0.0109(5)
O3 0.0239(16) 0.0284(17) 0.048(2) 0.0122(15) 0.0168(15) 0.0169(15)
C33 0.028(3) 0.037(3) 0.067(4) 0.012(3) 0.022(3) 0.020(2)
C34 0.024(2) 0.039(3) 0.032(3) 0.007(2) 0.013(2) 0.016(2)

loop_
_atom_type_symbol
_atom_type_description
_atom_type_scat_dispersion_real
_atom_type_scat_dispersion_imag
_atom_type_scat_source
C C 0.0033 0.0016 'International Tables Vol C Tables 4.2.6.8 and 6.1.1.4'
H H 0.0000 0.0000 'International Tables Vol C Tables 4.2.6.8 and 6.1.1.4'
N N 0.0061 0.0033 'International Tables Vol C Tables 4.2.6.8 and 6.1.1.4'
O O 0.0106 0.0060 'International Tables Vol C Tables 4.2.6.8 and 6.1.1.4'
Cl Cl 0.1484 0.1585 'International Tables Vol C Tables 4.2.6.8 and 6.1.1.4'
Os Os -1.2165 7.6030 'International Tables Vol C Tables 4.2.6.8 and 6.1.1.4'

loop_
_geom_angle_atom_site_label_1
_geom_angle_atom_site_label_2
_geom_angle_atom_site_label_3
_geom_angle
N4 Os1 N3 76.42(12)
N4 Os1 C27 144.80(13)
N3 Os1 C27 91.84(13)
N4 Os1 C25 91.79(13)
N3 Os1 C25 125.54(13)
C27 Os1 C25 68.02(14)
N4 Os1 C28 169.09(13)
N3 Os1 C28 114.33(13)
C27 Os1 C28 37.95(14)
C25 Os1 C28 80.47(14)
N4 Os1 C26 109.41(13)
N3 Os1 C26 96.31(13)
C27 Os1 C26 38.09(14)
C25 Os1 C26 37.82(14)
C28 Os1 C26 68.82(14)
N4 Os1 C24 101.74(13)
N3 Os1 C24 163.45(13)
C27 Os1 C24 80.26(14)
C25 Os1 C24 37.95(14)
C28 Os1 C24 67.46(15)
C26 Os1 C24 68.53(14)
N4 Os1 C23 132.17(14)
N3 Os1 C23 150.55(14)
C27 Os1 C23 68.29(14)
C25 Os1 C23 68.31(14)
C28 Os1 C23 37.54(14)
C26 Os1 C23 81.47(14)
C24 Os1 C23 37.42(14)
N4 Os1 Cl1 84.89(9)
N3 Os1 Cl1 86.98(8)
C27 Os1 Cl1 128.14(10)
C25 Os1 Cl1 145.58(10)
C28 Os1 Cl1 97.13(11)
C26 Os1 Cl1 165.70(10)
C24 Os1 Cl1 109.35(10)
C23 Os1 Cl1 88.81(10)
C4 N1 C5 109.0(3)
C12 N2 C11 132.0(3)
C12 N3 C13 121.7(3)
C12 N3 Os1 126.6(2)
C13 N3 Os1 111.7(2)
C18 N4 C14 119.1(3)
C18 N4 Os1 123.9(3)
C14 N4 Os1 117.0(2)
O2 N5 O1 123.1(3)
O2 N5 C1 118.7(3)
O1 N5 C1 118.2(3)
C22 C1 C2 124.1(4)
C22 C1 N5 117.7(4)
C2 C1 N5 118.1(4)
C3 C2 C1 119.5(4)
C2 C3 C4 117.6(4)
N1 C4 C3 129.2(4)
N1 C4 C21 108.0(3)
C3 C4 C21 122.8(3)
C20 C5 N1 109.1(3)
C20 C5 C6 128.4(4)
N1 C5 C6 122.6(3)
C11 C6 C7 117.6(3)
C11 C6 C5 121.9(3)
C7 C6 C5 120.4(3)
C8 C7 C6 122.3(4)
C7 C8 C9 119.6(4)
C10 C9 C8 119.5(4)
C9 C10 C11 121.3(4)
C6 C11 C10 119.6(4)
C6 C11 N2 124.9(3)
C10 C11 N2 115.0(3)
N3 C12 N2 116.9(3)
N3 C12 C19 125.9(3)
N2 C12 C19 117.2(3)
N3 C13 C14 108.6(3)
N4 C14 C15 121.9(4)
N4 C14 C13 115.0(3)
C15 C14 C13 123.1(3)
C14 C15 C16 119.0(4)
C17 C16 C15 119.4(4)
C16 C17 C18 119.1(4)
N4 C18 C17 121.5(4)
C20 C19 C12 109.2(3)
C5 C20 C21 106.9(3)
C5 C20 C19 123.2(3)
C21 C20 C19 129.8(3)
C22 C21 C4 119.1(4)
C22 C21 C20 133.9(4)
C4 C21 C20 107.0(3)
C1 C22 C21 116.8(4)
C24 C23 C28 118.1(4)
C24 C23 C29 121.4(4)
C28 C23 C29 120.4(4)
C24 C23 Os1 70.3(2)
C28 C23 Os1 69.7(2)
C29 C23 Os1 128.4(3)
C25 C24 C23 120.2(4)
C25 C24 Os1 69.1(2)
C23 C24 Os1 72.3(2)
C26 C25 C24 122.4(4)
C26 C25 Os1 72.8(2)
C24 C25 Os1 73.0(2)
C25 C26 C27 116.6(3)
C25 C26 C30 120.1(3)
C27 C26 C30 123.3(3)
C25 C26 Os1 69.4(2)
C27 C26 Os1 69.2(2)
C30 C26 Os1 131.4(2)
C28 C27 C26 122.2(4)
C28 C27 Os1 72.5(2)
C26 C27 Os1 72.7(2)
C27 C28 C23 120.4(4)
C27 C28 Os1 69.6(2)
C23 C28 Os1 72.8(2)
C26 C30 C31 113.8(3)
C26 C30 C32 108.7(3)
C31 C30 C32 110.7(3)
O3 C33 C34 109.6(3)
C36 C35 O4 110.5(4)
O4X C35X C36X 106.5(10)

loop_
_geom_bond_atom_site_label_1
_geom_bond_atom_site_label_2
_geom_bond_distance
_geom_bond_site_symmetry_2
Os1 N4 2.093(3) .
Os1 N3 2.104(3) .
Os1 C27 2.159(4) .
Os1 C25 2.160(4) .
Os1 C28 2.198(4) .
Os1 C26 2.205(4) .
Os1 C24 2.212(4) .
Os1 C23 2.238(4) .
Os1 Cl1 2.4048(9) .
O1 N5 1.228(4) .
O2 N5 1.227(4) .
N1 C4 1.358(5) .
N1 C5 1.382(5) .
N2 C12 1.372(5) .
N2 C11 1.405(5) .
N3 C12 1.299(5) .
N3 C13 1.472(4) .
N4 C18 1.344(5) .
N4 C14 1.352(5) .
N5 C1 1.466(5) .
C1 C22 1.379(6) .
C1 C2 1.408(6) .
C2 C3 1.373(5) .
C3 C4 1.403(5) .
C4 C21 1.413(5) .
C5 C20 1.377(5) .
C5 C6 1.450(5) .
C6 C11 1.400(5) .
C6 C7 1.406(5) .
C7 C8 1.372(5) .
C8 C9 1.393(6) .
C9 C10 1.372(6) .
C10 C11 1.404(5) .
C12 C19 1.498(5) .
C13 C14 1.497(5) .
C14 C15 1.373(5) .
C15 C16 1.383(5) .
C16 C17 1.379(5) .
C17 C18 1.386(5) .
C19 C20 1.490(5) .
C20 C21 1.416(5) .
C21 C22 1.411(5) .
C23 C24 1.427(6) .
C23 C28 1.428(6) .
C23 C29 1.494(5) .
C24 C25 1.422(5) .
C25 C26 1.415(5) .
C26 C27 1.425(5) .
C26 C30 1.512(5) .
C27 C28 1.417(5) .
C30 C31 1.527(5) .
C30 C32 1.528(5) .
O3 C33 1.413(5) .
C33 C34 1.485(6) .
O4 C35 1.4730 .
C35 C36 1.469(6) .
C35X O4X 1.460(10) .
C35X C36X 1.557(10) .
O5 O5 0.92(2) 2_776

loop_
_geom_torsion_atom_site_label_1
_geom_torsion_atom_site_label_2
_geom_torsion_atom_site_label_3
_geom_torsion_atom_site_label_4
_geom_torsion
N4 Os1 N3 C12 154.4(3)
C27 Os1 N3 C12 -59.1(3)
C25 Os1 N3 C12 -123.2(3)
C28 Os1 N3 C12 -27.5(3)
C26 Os1 N3 C12 -97.1(3)
C24 Os1 N3 C12 -120.1(5)
C23 Os1 N3 C12 -13.3(5)
Cl1 Os1 N3 C12 69.0(3)
N4 Os1 N3 C13 -28.8(2)
C27 Os1 N3 C13 117.6(2)
C25 Os1 N3 C13 53.5(3)
C28 Os1 N3 C13 149.2(2)
C26 Os1 N3 C13 79.7(2)
C24 Os1 N3 C13 56.7(5)
C23 Os1 N3 C13 163.5(3)
Cl1 Os1 N3 C13 -114.3(2)
N3 Os1 N4 C18 -163.6(3)
C27 Os1 N4 C18 122.9(3)
C25 Os1 N4 C18 70.1(3)
C28 Os1 N4 C18 25.7(8)
C26 Os1 N4 C18 104.4(3)
C24 Os1 N4 C18 33.2(3)
C23 Os1 N4 C18 8.2(4)
Cl1 Os1 N4 C18 -75.5(3)
N3 Os1 N4 C14 16.9(3)
C27 Os1 N4 C14 -56.5(4)
C25 Os1 N4 C14 -109.3(3)
C28 Os1 N4 C14 -153.8(6)
C26 Os1 N4 C14 -75.1(3)
C24 Os1 N4 C14 -146.2(3)
C23 Os1 N4 C14 -171.2(2)
Cl1 Os1 N4 C14 105.0(3)
O2 N5 C1 C22 175.1(3)
O1 N5 C1 C22 -4.5(5)
O2 N5 C1 C2 -4.2(5)
O1 N5 C1 C2 176.1(3)
C22 C1 C2 C3 1.5(6)
N5 C1 C2 C3 -179.2(3)
C1 C2 C3 C4 -1.0(6)
C5 N1 C4 C3 179.9(4)
C5 N1 C4 C21 0.2(4)
C2 C3 C4 N1 -179.7(4)
C2 C3 C4 C21 -0.1(6)
C4 N1 C5 C20 -1.0(4)
C4 N1 C5 C6 179.0(3)
C20 C5 C6 C11 28.8(6)
N1 C5 C6 C11 -151.2(3)
C20 C5 C6 C7 -153.9(4)
N1 C5 C6 C7 26.2(5)
C11 C6 C7 C8 1.3(5)
C5 C6 C7 C8 -176.2(4)
C6 C7 C8 C9 -1.0(6)
C7 C8 C9 C10 0.5(6)
C8 C9 C10 C11 -0.3(6)
C7 C6 C11 C10 -1.0(5)
C5 C6 C11 C10 176.3(3)
C7 C6 C11 N2 -172.5(3)
C5 C6 C11 N2 4.9(6)
C9 C10 C11 C6 0.6(6)
C9 C10 C11 N2 172.9(4)
C12 N2 C11 C6 -30.7(6)
C12 N2 C11 C10 157.5(4)
C13 N3 C12 N2 170.9(3)
Os1 N3 C12 N2 -12.7(5)
C13 N3 C12 C19 -11.3(6)
Os1 N3 C12 C19 165.1(3)
C11 N2 C12 N3 165.8(4)
C11 N2 C12 C19 -12.2(6)
C12 N3 C13 C14 -147.2(3)
Os1 N3 C13 C14 35.9(3)
C18 N4 C14 C15 -1.4(5)
Os1 N4 C14 C15 178.0(3)
C18 N4 C14 C13 179.0(3)
Os1 N4 C14 C13 -1.5(4)
N3 C13 C14 N4 -22.5(4)
N3 C13 C14 C15 157.9(3)
N4 C14 C15 C16 0.1(6)
C13 C14 C15 C16 179.6(3)
C14 C15 C16 C17 0.8(6)
C15 C16 C17 C18 -0.2(6)
C14 N4 C18 C17 2.0(6)
Os1 N4 C18 C17 -177.4(3)
C16 C17 C18 N4 -1.2(6)
N3 C12 C19 C20 -110.9(4)
N2 C12 C19 C20 66.9(4)
N1 C5 C20 C21 1.4(4)
C6 C5 C20 C21 -178.6(3)
N1 C5 C20 C19 -177.8(3)
C6 C5 C20 C19 2.3(6)
C12 C19 C20 C5 -61.9(5)
C12 C19 C20 C21 119.1(4)
N1 C4 C21 C22 -179.6(3)
C3 C4 C21 C22 0.6(5)
N1 C4 C21 C20 0.7(4)
C3 C4 C21 C20 -179.1(3)
C5 C20 C21 C22 179.1(4)
C19 C20 C21 C22 -1.8(7)
C5 C20 C21 C4 -1.3(4)
C19 C20 C21 C4 177.9(3)
C2 C1 C22 C21 -0.9(6)
N5 C1 C22 C21 179.8(3)
C4 C21 C22 C1 -0.2(5)
C20 C21 C22 C1 179.4(4)
N4 Os1 C23 C24 42.9(3)
N3 Os1 C23 C24 -153.3(2)
C27 Os1 C23 C24 -102.8(3)
C25 Os1 C23 C24 -28.7(2)
C28 Os1 C23 C24 -131.7(3)
C26 Os1 C23 C24 -65.6(2)
Cl1 Os1 C23 C24 124.9(2)
N4 Os1 C23 C28 174.7(2)
N3 Os1 C23 C28 -21.6(4)
C27 Os1 C23 C28 29.0(2)
C25 Os1 C23 C28 103.0(3)
C26 Os1 C23 C28 66.1(2)
C24 Os1 C23 C28 131.7(3)
Cl1 Os1 C23 C28 -103.3(2)
N4 Os1 C23 C29 -72.1(4)
N3 Os1 C23 C29 91.7(4)
C27 Os1 C23 C29 142.3(4)
C25 Os1 C23 C29 -143.7(4)
C28 Os1 C23 C29 113.3(5)
C26 Os1 C23 C29 179.4(4)
C24 Os1 C23 C29 -115.0(5)
Cl1 Os1 C23 C29 9.9(4)
C28 C23 C24 C25 -0.8(5)
C29 C23 C24 C25 175.4(4)
Os1 C23 C24 C25 51.7(3)
C28 C23 C24 Os1 -52.5(3)
C29 C23 C24 Os1 123.7(4)
N4 Os1 C24 C25 77.6(2)
N3 Os1 C24 C25 -4.2(6)
C27 Os1 C24 C25 -66.6(2)
C28 Os1 C24 C25 -103.9(3)
C26 Os1 C24 C25 -28.8(2)
C23 Os1 C24 C25 -133.4(3)
Cl1 Os1 C24 C25 166.27(19)
N4 Os1 C24 C23 -149.0(2)
N3 Os1 C24 C23 129.2(4)
C27 Os1 C24 C23 66.8(2)
C25 Os1 C24 C23 133.4(3)
C28 Os1 C24 C23 29.5(2)
C26 Os1 C24 C23 104.6(3)
Cl1 Os1 C24 C23 -60.3(2)
C23 C24 C25 C26 2.7(6)
Os1 C24 C25 C26 55.9(3)
C23 C24 C25 Os1 -53.2(3)
N4 Os1 C25 C26 120.1(2)
N3 Os1 C25 C26 45.6(3)
C27 Os1 C25 C26 -30.2(2)
C28 Os1 C25 C26 -67.6(2)
C24 Os1 C25 C26 -133.0(3)
C23 Os1 C25 C26 -104.6(2)
Cl1 Os1 C25 C26 -156.30(17)
N4 Os1 C25 C24 -106.9(2)
N3 Os1 C25 C24 178.5(2)
C27 Os1 C25 C24 102.8(2)
C28 Os1 C25 C24 65.4(2)
C26 Os1 C25 C24 133.0(3)
C23 Os1 C25 C24 28.4(2)
Cl1 Os1 C25 C24 -23.3(3)
C24 C25 C26 C27 -3.8(5)
Os1 C25 C26 C27 52.2(3)
C24 C25 C26 C30 177.2(3)
Os1 C25 C26 C30 -126.8(3)
C24 C25 C26 Os1 -56.0(3)
N4 Os1 C26 C25 -66.4(2)
N3 Os1 C26 C25 -144.2(2)
C27 Os1 C26 C25 130.9(3)
C28 Os1 C26 C25 102.1(2)
C24 Os1 C26 C25 28.9(2)
C23 Os1 C26 C25 65.4(2)
Cl1 Os1 C26 C25 113.1(4)
N4 Os1 C26 C27 162.7(2)
N3 Os1 C26 C27 84.9(2)
C25 Os1 C26 C27 -130.9(3)
C28 Os1 C26 C27 -28.8(2)
C24 Os1 C26 C27 -102.0(2)
C23 Os1 C26 C27 -65.5(2)
Cl1 Os1 C26 C27 -17.8(5)
N4 Os1 C26 C30 46.1(4)
N3 Os1 C26 C30 -31.7(4)
C27 Os1 C26 C30 -116.6(4)
C25 Os1 C26 C30 112.5(4)
C28 Os1 C26 C30 -145.4(4)
C24 Os1 C26 C30 141.4(4)
C23 Os1 C26 C30 177.9(4)
Cl1 Os1 C26 C30 -134.4(3)
C25 C26 C27 C28 3.1(5)
C30 C26 C27 C28 -178.0(3)
Os1 C26 C27 C28 55.4(3)
C25 C26 C27 Os1 -52.3(3)
C30 C26 C27 Os1 126.7(3)
N4 Os1 C27 C28 -162.2(2)
N3 Os1 C27 C28 129.0(2)
C25 Os1 C27 C28 -103.1(2)
C26 Os1 C27 C28 -133.1(3)
C24 Os1 C27 C28 -65.6(2)
C23 Os1 C27 C28 -28.7(2)
Cl1 Os1 C27 C28 41.4(3)
N4 Os1 C27 C26 -29.1(3)
N3 Os1 C27 C26 -97.9(2)
C25 Os1 C27 C26 30.0(2)
C28 Os1 C27 C26 133.1(3)
C24 Os1 C27 C26 67.5(2)
C23 Os1 C27 C26 104.4(2)
Cl1 Os1 C27 C26 174.50(16)
C26 C27 C28 C23 -1.3(6)
Os1 C27 C28 C23 54.1(3)
C26 C27 C28 Os1 -55.5(3)
C24 C23 C28 C27 0.1(5)
C29 C23 C28 C27 -176.1(3)
Os1 C23 C28 C27 -52.7(3)
C24 C23 C28 Os1 52.8(3)
C29 C23 C28 Os1 -123.5(4)
N4 Os1 C28 C27 111.6(7)
N3 Os1 C28 C27 -58.5(2)
C25 Os1 C28 C27 66.3(2)
C26 Os1 C28 C27 28.9(2)
C24 Os1 C28 C27 103.6(2)
C23 Os1 C28 C27 133.0(3)
Cl1 Os1 C28 C27 -148.4(2)
N4 Os1 C28 C23 -21.4(8)
N3 Os1 C28 C23 168.5(2)
C27 Os1 C28 C23 -133.0(3)
C25 Os1 C28 C23 -66.6(2)
C26 Os1 C28 C23 -104.1(3)
C24 Os1 C28 C23 -29.4(2)
Cl1 Os1 C28 C23 78.6(2)
C25 C26 C30 C31 159.2(3)
C27 C26 C30 C31 -19.7(5)
Os1 C26 C30 C31 71.1(4)
C25 C26 C30 C32 -76.9(4)
C27 C26 C30 C32 104.2(4)
Os1 C26 C30 C32 -165.1(3)
